data_1548279
loop_
_publ_author_name
'Fan, Yao-Yue'
'Xu, Jin-Biao'
'Liu, Hong-Chun'
'Gan, Li-She'
'Ding, Jian'
'Yue, Jian-Min'

_publ_section_title
;
 Cephanolides A-J, Cephalotane-Type Diterpenoids from Cephalotaxus
 sinensis.
;
_journal_issue 12
_journal_name_full 'Journal of natural products'
_journal_page_first 3159
_journal_page_last 3166
_journal_paper_doi 10.1021/acs.jnatprod.7b00412
_journal_volume 80
_journal_year 2017
_chemical_absolute_configuration ad
_chemical_formula_sum 'C20 H26 O7'
_chemical_formula_weight 378.41
_chemical_name_systematic
; 
 ? 
;
_space_group_crystal_system monoclinic
_space_group_IT_number 4
_space_group_name_Hall 'P 2yb'
_space_group_name_H-M_alt 'P 1 21 1'
_symmetry_space_group_name_Hall 'P 2yb'
_symmetry_space_group_name_H-M 'P 1 21 1'
_atom_sites_solution_hydrogens geom
_audit_creation_method SHELXL-2014
_cell_angle_alpha 90
_cell_angle_beta 101.9550(10)
_cell_angle_gamma 90
_cell_formula_units_Z 4
_cell_length_a 9.34210(10)
_cell_length_b 19.9924(2)
_cell_length_c 9.49890(10)
_cell_measurement_reflns_used 6329
_cell_measurement_temperature 140(2)
_cell_measurement_theta_max 69.04
_cell_measurement_theta_min 4.42
_cell_volume 1735.64(3)
_computing_cell_refinement 'Bruker SAINT'
_computing_data_collection 'Bruker APEX2'
_computing_data_reduction 'Bruker SAINT'
_computing_molecular_graphics 'Bruker SHELXTL'
_computing_publication_material 'Bruker SHELXTL'
_computing_structure_refinement 'SHELXL-2014 (Sheldrick, 2014)'
_computing_structure_solution 'SHELXS-97 (Sheldrick, 2008)'
_diffrn_ambient_temperature 140(2)
_diffrn_measured_fraction_theta_full 0.971
_diffrn_measured_fraction_theta_max 0.955
_diffrn_measurement_device_type 'Bruker APEX-II CCD'
_diffrn_measurement_method '\f and \w scans'
_diffrn_radiation_type CuK\a
_diffrn_radiation_wavelength 1.54178
_diffrn_reflns_av_R_equivalents 0.0319
_diffrn_reflns_av_unetI/netI 0.0390
_diffrn_reflns_Laue_measured_fraction_full 0.971
_diffrn_reflns_Laue_measured_fraction_max 0.955
_diffrn_reflns_limit_h_max 10
_diffrn_reflns_limit_h_min -8
_diffrn_reflns_limit_k_max 24
_diffrn_reflns_limit_k_min -23
_diffrn_reflns_limit_l_max 11
_diffrn_reflns_limit_l_min -11
_diffrn_reflns_number 13509
_diffrn_reflns_point_group_measured_fraction_full 0.882
_diffrn_reflns_point_group_measured_fraction_max 0.862
_diffrn_reflns_theta_full 67.679
_diffrn_reflns_theta_max 69.502
_diffrn_reflns_theta_min 4.423
_exptl_absorpt_coefficient_mu 0.909
_exptl_absorpt_correction_T_max 0.7533
_exptl_absorpt_correction_T_min 0.5469
_exptl_absorpt_correction_type multi-scan
_exptl_absorpt_process_details sadabs
_exptl_crystal_colour colorless
_exptl_crystal_density_diffrn 1.448
_exptl_crystal_description prism
_exptl_crystal_F_000 808
_exptl_crystal_size_max 0.250
_exptl_crystal_size_mid 0.120
_exptl_crystal_size_min 0.020
_refine_diff_density_max 0.353
_refine_diff_density_min -0.517
_refine_diff_density_rms 0.054
_refine_ls_abs_structure_details
; 
 Flack x determined using 2266 quotients [(I+)-(I-)]/[(I+)+(I-)] 
 (Parsons, Flack and Wagner, Acta Cryst. B69 (2013) 249-259). 
;
_refine_ls_abs_structure_Flack -0.08(8)
_refine_ls_extinction_method none
_refine_ls_goodness_of_fit_ref 1.054
_refine_ls_hydrogen_treatment constr
_refine_ls_matrix_type full
_refine_ls_number_parameters 495
_refine_ls_number_reflns 5630
_refine_ls_number_restraints 1
_refine_ls_restrained_S_all 1.054
_refine_ls_R_factor_all 0.0440
_refine_ls_R_factor_gt 0.0432
_refine_ls_shift/su_max 0.001
_refine_ls_shift/su_mean 0.000
_refine_ls_structure_factor_coef Fsqd
_refine_ls_weighting_details 'w=1/[\s^2^(Fo^2^)+(0.0764P)^2^+0.5138P] where P=(Fo^2^+2Fc^2^)/3'
_refine_ls_weighting_scheme calc
_refine_ls_wR_factor_gt 0.1197
_refine_ls_wR_factor_ref 0.1206
_reflns_Friedel_coverage 0.750
_reflns_Friedel_fraction_full 0.788
_reflns_Friedel_fraction_max 0.762
_reflns_number_gt 5480
_reflns_number_total 5630
_reflns_threshold_expression 'I > 2\s(I)'
_cod_data_source_file np7b00412_si_003.cif
_cod_data_source_block cu_dm14303_0m
_cod_depositor_comments 'Adding full bibliography for 1548278--1548281.cif.'
_cod_database_code 1548279
_shelx_space_group_comment
; 
The symmetry employed for this shelxl refinement is uniquely defined 
by the following loop, which should always be used as a source of 
symmetry information in preference to the above space-group names. 
They are only intended as comments. 
;
_shelx_estimated_absorpt_t_min 0.805
_shelx_estimated_absorpt_t_max 0.982
_shelxl_version_number 2014-3

loop_
_space_group_symop_operation_xyz
'x, y, z'
'-x, y+1/2, -z'

loop_
_atom_site_label
_atom_site_type_symbol
_atom_site_fract_x
_atom_site_fract_y
_atom_site_fract_z
_atom_site_U_iso_or_equiv
_atom_site_adp_type
_atom_site_occupancy
_atom_site_site_symmetry_order
_atom_site_calc_flag
_atom_site_refinement_flags_posn
_atom_site_refinement_flags_adp
O1A O 0.6454(3) 0.50527(12) -0.0022(2) 0.0260(5) Uani 1 1 d . .
O2A O 0.8401(3) 0.56622(13) -0.0147(2) 0.0307(6) Uani 1 1 d . .
O3A O 0.7335(3) 0.73365(13) 0.4168(3) 0.0337(6) Uani 1 1 d . .
O4A O 0.6452(3) 0.70123(13) 0.6068(2) 0.0292(5) Uani 1 1 d . .
O5A O 0.4555(3) 0.59242(15) 0.8000(2) 0.0307(6) Uani 1 1 d . .
H5A H 0.5101 0.5605 0.8346 0.046 Uiso 1 1 calc R U
O6A O 0.5175(3) 0.49282(13) 0.6306(3) 0.0308(6) Uani 1 1 d . .
H6A H 0.4534 0.4640 0.6361 0.046 Uiso 1 1 calc R U
C1 C 1.1860(4) 0.26556(17) 0.9423(5) 0.0321(8) Uani 1 1 d . .
H1 H 1.2492 0.2304 0.9115 0.038 Uiso 1 1 calc R U
C2 C 1.2794(4) 0.32502(19) 1.0061(4) 0.0321(8) Uani 1 1 d . .
H2 H 1.3546 0.3103 1.0912 0.038 Uiso 1 1 calc R U
C3 C 1.1891(4) 0.38156(19) 1.0488(4) 0.0324(8) Uani 1 1 d . .
H3A H 1.2548 0.4176 1.0957 0.039 Uiso 1 1 calc R U
H3B H 1.1321 0.3650 1.1187 0.039 Uiso 1 1 calc R U
C4 C 1.0844(4) 0.40946(17) 0.9153(4) 0.0294(8) Uani 1 1 d . .
H4 H 0.9819 0.4043 0.9297 0.035 Uiso 1 1 calc R U
C5 C 1.1014(4) 0.36635(16) 0.7824(4) 0.0282(7) Uani 1 1 d . .
C6 C 0.9925(4) 0.3835(2) 0.6435(4) 0.0359(8) Uani 1 1 d . .
H6B H 1.0100 0.3541 0.5650 0.043 Uiso 1 1 calc R U
H6C H 1.0078 0.4304 0.6161 0.043 Uiso 1 1 calc R U
C7 C 0.8348(4) 0.3748(2) 0.6621(5) 0.0389(9) Uani 1 1 d . .
H7A H 0.7698 0.3763 0.5655 0.047 Uiso 1 1 calc R U
H7B H 0.8097 0.4138 0.7167 0.047 Uiso 1 1 calc R U
C8 C 0.7987(4) 0.3100(2) 0.7391(5) 0.0371(9) Uani 1 1 d . .
C9 C 0.9274(4) 0.28289(16) 0.8470(5) 0.0321(8) Uani 1 1 d . .
C10 C 1.0759(4) 0.29155(16) 0.8117(4) 0.0304(8) Uani 1 1 d . .
H10 H 1.0824 0.2644 0.7249 0.037 Uiso 1 1 calc R U
C11 C 0.9343(4) 0.25060(16) 0.9722(5) 0.0331(8) Uani 1 1 d . .
C12 C 0.8107(4) 0.23203(17) 1.0471(5) 0.0370(9) Uani 1 1 d . .
C13 C 0.6717(4) 0.20621(19) 0.9428(5) 0.0417(10) Uani 1 1 d . .
H13 H 0.6922 0.1597 0.9137 0.050 Uiso 1 1 calc R U
C14 C 0.6109(5) 0.2455(2) 0.8063(6) 0.0459(11) Uani 1 1 d . .
H14 H 0.5016 0.2448 0.7895 0.055 Uiso 1 1 calc R U
C15 C 0.6610(4) 0.3177(2) 0.8012(6) 0.0414(10) Uani 1 1 d . .
H15A H 0.6839 0.3379 0.8985 0.050 Uiso 1 1 calc R U
H15B H 0.5863 0.3453 0.7379 0.050 Uiso 1 1 calc R U
C16 C 0.8625(5) 0.1778(2) 1.1613(6) 0.0457(11) Uani 1 1 d . .
H16A H 0.9442 0.1951 1.2340 0.069 Uiso 1 1 calc R U
H16B H 0.8945 0.1383 1.1152 0.069 Uiso 1 1 calc R U
H16C H 0.7816 0.1655 1.2075 0.069 Uiso 1 1 calc R U
C17 C 0.7563(5) 0.2512(2) 0.6362(6) 0.0508(12) Uani 1 1 d . .
C18 C 1.2591(4) 0.37269(16) 0.7736(4) 0.0303(8) Uani 1 1 d . .
C19 C 1.1120(5) 0.48359(19) 0.8935(5) 0.0384(9) Uani 1 1 d . .
H19A H 1.1067 0.5083 0.9814 0.058 Uiso 1 1 calc R U
H19B H 1.0378 0.5008 0.8133 0.058 Uiso 1 1 calc R U
H19C H 1.2094 0.4894 0.8718 0.058 Uiso 1 1 calc R U
C20 C 1.0924(4) 0.23451(19) 1.0434(5) 0.0366(9) Uani 1 1 d . .
H20A H 1.1077 0.1856 1.0519 0.044 Uiso 1 1 calc R U
H20B H 1.1183 0.2546 1.1406 0.044 Uiso 1 1 calc R U
C1A C 0.4991(3) 0.54202(16) 0.1641(3) 0.0207(6) Uani 1 1 d . .
H1A H 0.4390 0.5692 0.0851 0.025 Uiso 1 1 calc R U
C2A C 0.5580(4) 0.48045(17) 0.0993(3) 0.0253(7) Uani 1 1 d . .
H2A H 0.4745 0.4530 0.0464 0.030 Uiso 1 1 calc R U
C3A C 0.6565(4) 0.43749(18) 0.2102(4) 0.0298(7) Uani 1 1 d . .
H3A1 H 0.6881 0.3976 0.1630 0.036 Uiso 1 1 calc R U
H3A2 H 0.6022 0.4221 0.2833 0.036 Uiso 1 1 calc R U
C4A C 0.7919(4) 0.47828(17) 0.2838(3) 0.0231(7) Uani 1 1 d . .
H4A H 0.7914 0.4815 0.3888 0.028 Uiso 1 1 calc R U
C5A C 0.7783(3) 0.55006(16) 0.2199(3) 0.0191(6) Uani 1 1 d . .
C6A C 0.9011(4) 0.59717(18) 0.2902(3) 0.0225(6) Uani 1 1 d . .
H6A1 H 0.8860 0.6417 0.2440 0.027 Uiso 1 1 calc R U
H6A2 H 0.9962 0.5795 0.2762 0.027 Uiso 1 1 calc R U
C7A C 0.9041(3) 0.60399(18) 0.4523(3) 0.0244(7) Uani 1 1 d . .
H7A1 H 0.9705 0.6414 0.4902 0.029 Uiso 1 1 calc R U
H7A2 H 0.9474 0.5626 0.5006 0.029 Uiso 1 1 calc R U
C8A C 0.7558(3) 0.61631(17) 0.4965(3) 0.0206(6) Uani 1 1 d . .
C9A C 0.6254(3) 0.58466(15) 0.3943(3) 0.0167(6) Uani 1 1 d . .
C10A C 0.6338(3) 0.58294(15) 0.2375(3) 0.0180(6) Uani 1 1 d . .
H10A H 0.6273 0.6294 0.1976 0.022 Uiso 1 1 calc R U
C11A C 0.5019(3) 0.55841(15) 0.4186(3) 0.0183(6) Uani 1 1 d . .
C12A C 0.4486(4) 0.55173(17) 0.5598(3) 0.0217(6) Uani 1 1 d . .
C13A C 0.4876(4) 0.61180(18) 0.6639(3) 0.0231(7) Uani 1 1 d . .
H13A H 0.4191 0.6490 0.6253 0.028 Uiso 1 1 calc R U
C14A C 0.6420(4) 0.64062(19) 0.6921(3) 0.0269(7) Uani 1 1 d . .
H14A H 0.6712 0.6526 0.7963 0.032 Uiso 1 1 calc R U
C15A C 0.7615(4) 0.5967(2) 0.6525(3) 0.0251(7) Uani 1 1 d . .
H15C H 0.8583 0.6067 0.7138 0.030 Uiso 1 1 calc R U
H15D H 0.7394 0.5486 0.6610 0.030 Uiso 1 1 calc R U
C16A C 0.2819(4) 0.5445(2) 0.5301(4) 0.0287(7) Uani 1 1 d . .
H16D H 0.2533 0.5032 0.4763 0.043 Uiso 1 1 calc R U
H16E H 0.2368 0.5829 0.4734 0.043 Uiso 1 1 calc R U
H16F H 0.2491 0.5430 0.6215 0.043 Uiso 1 1 calc R U
C17A C 0.7151(4) 0.68987(17) 0.4970(3) 0.0238(7) Uani 1 1 d . .
C18A C 0.7636(4) 0.54257(16) 0.0587(3) 0.0216(6) Uani 1 1 d . .
C19A C 0.9324(4) 0.4436(2) 0.2676(4) 0.0323(8) Uani 1 1 d . .
H19D H 0.9331 0.3977 0.3041 0.049 Uiso 1 1 calc R U
H19E H 1.0166 0.4681 0.3225 0.049 Uiso 1 1 calc R U
H19F H 0.9381 0.4427 0.1658 0.049 Uiso 1 1 calc R U
C20A C 0.4103(4) 0.52935(17) 0.2816(3) 0.0234(7) Uani 1 1 d . .
H20C H 0.3139 0.5518 0.2569 0.028 Uiso 1 1 calc R U
H20D H 0.3945 0.4808 0.2928 0.028 Uiso 1 1 calc R U
O1 O 1.3518(3) 0.35111(13) 0.8931(3) 0.0334(6) Uani 1 1 d . .
O2 O 1.3077(3) 0.39656(14) 0.6758(3) 0.0388(6) Uani 1 1 d . .
O3 O 0.8036(4) 0.2350(2) 0.5323(5) 0.0675(11) Uani 1 1 d . .
O4 O 0.6554(4) 0.21353(17) 0.6846(4) 0.0551(9) Uani 1 1 d . .
O5 O 0.5533(3) 0.20270(16) 1.0173(5) 0.0564(10) Uani 1 1 d . .
H5 H 0.5656 0.1698 1.0734 0.085 Uiso 1 1 calc R U
O6 O 0.7793(4) 0.29126(14) 1.1179(4) 0.0491(8) Uani 1 1 d . .
H6 H 0.7091 0.2841 1.1586 0.074 Uiso 1 1 calc R U
O1S O 0.4135(7) 0.3515(2) 0.4136(5) 0.0923(18) Uani 1 1 d . .
O2S O 0.6182(14) 0.2774(6) 0.3066(11) 0.191(4) Uani 1 1 d . .

loop_
_atom_site_aniso_label
_atom_site_aniso_U_11
_atom_site_aniso_U_22
_atom_site_aniso_U_33
_atom_site_aniso_U_23
_atom_site_aniso_U_13
_atom_site_aniso_U_12
O1A 0.0279(13) 0.0323(12) 0.0192(10) -0.0046(9) 0.0082(8) 0.0020(10)
O2A 0.0380(15) 0.0373(14) 0.0216(10) 0.0041(10) 0.0169(9) 0.0011(11)
O3A 0.0343(15) 0.0315(13) 0.0398(14) -0.0006(11) 0.0180(10) -0.0066(11)
O4A 0.0311(14) 0.0313(13) 0.0305(12) -0.0072(10) 0.0184(10) -0.0008(10)
O5A 0.0290(14) 0.0469(15) 0.0215(11) 0.0072(10) 0.0172(9) 0.0099(11)
O6A 0.0247(13) 0.0328(13) 0.0387(12) 0.0164(11) 0.0151(10) 0.0072(10)
C1 0.0190(19) 0.0204(16) 0.060(2) 0.0009(15) 0.0159(16) 0.0034(13)
C2 0.0167(19) 0.0324(19) 0.050(2) 0.0062(16) 0.0125(14) -0.0030(14)
C3 0.027(2) 0.0272(17) 0.046(2) -0.0020(15) 0.0131(15) -0.0047(14)
C4 0.0217(19) 0.0192(16) 0.051(2) -0.0040(14) 0.0163(15) -0.0015(13)
C5 0.0201(19) 0.0177(16) 0.050(2) -0.0002(14) 0.0158(14) -0.0022(13)
C6 0.028(2) 0.0317(19) 0.050(2) 0.0046(16) 0.0111(16) -0.0014(15)
C7 0.025(2) 0.033(2) 0.059(2) 0.0046(18) 0.0081(16) 0.0025(16)
C8 0.019(2) 0.0261(17) 0.068(3) -0.0022(18) 0.0127(17) -0.0034(14)
C9 0.0162(19) 0.0134(14) 0.069(3) -0.0032(15) 0.0138(16) -0.0014(12)
C10 0.0211(19) 0.0167(16) 0.058(2) -0.0031(15) 0.0181(15) -0.0002(13)
C11 0.0199(19) 0.0128(15) 0.071(3) 0.0005(15) 0.0199(16) -0.0001(12)
C12 0.023(2) 0.0146(15) 0.081(3) 0.0004(17) 0.0265(18) 0.0013(13)
C13 0.020(2) 0.0176(15) 0.094(3) -0.0025(19) 0.0254(19) -0.0038(14)
C14 0.019(2) 0.035(2) 0.085(3) -0.006(2) 0.0140(18) -0.0071(16)
C15 0.015(2) 0.030(2) 0.080(3) 0.0049(19) 0.0129(17) 0.0049(14)
C16 0.037(2) 0.0291(19) 0.080(3) 0.010(2) 0.032(2) 0.0003(17)
C17 0.023(2) 0.037(2) 0.093(4) -0.011(2) 0.014(2) -0.0063(17)
C18 0.0229(19) 0.0160(15) 0.056(2) -0.0035(15) 0.0186(15) -0.0029(13)
C19 0.036(2) 0.0202(17) 0.063(2) -0.0035(17) 0.0197(18) -0.0001(15)
C20 0.023(2) 0.0206(16) 0.069(3) 0.0119(17) 0.0173(16) 0.0002(14)
C1A 0.0176(16) 0.0263(16) 0.0180(13) -0.0008(12) 0.0034(10) -0.0007(13)
C2A 0.0230(18) 0.0256(16) 0.0281(15) -0.0038(13) 0.0072(12) -0.0020(13)
C3A 0.031(2) 0.0213(16) 0.0399(18) 0.0023(14) 0.0134(14) 0.0036(14)
C4A 0.0265(18) 0.0252(16) 0.0193(13) 0.0041(12) 0.0092(11) 0.0070(13)
C5A 0.0195(16) 0.0231(15) 0.0164(13) 0.0015(11) 0.0077(10) 0.0018(12)
C6A 0.0172(16) 0.0308(16) 0.0232(14) -0.0003(13) 0.0125(11) -0.0009(13)
C7A 0.0162(16) 0.0390(19) 0.0197(14) -0.0035(13) 0.0074(11) 0.0000(13)
C8A 0.0147(16) 0.0314(17) 0.0177(14) -0.0016(12) 0.0083(11) -0.0020(13)
C9A 0.0149(15) 0.0198(14) 0.0170(13) 0.0008(11) 0.0067(10) 0.0049(11)
C10A 0.0180(16) 0.0189(14) 0.0185(13) 0.0016(11) 0.0074(10) 0.0017(11)
C11A 0.0158(16) 0.0218(15) 0.0191(13) 0.0027(11) 0.0076(10) 0.0030(12)
C12A 0.0173(16) 0.0281(16) 0.0225(14) 0.0043(13) 0.0106(11) 0.0050(13)
C13A 0.0211(17) 0.0351(18) 0.0170(13) 0.0037(12) 0.0130(11) 0.0070(13)
C14A 0.0271(19) 0.040(2) 0.0158(13) -0.0028(13) 0.0095(12) 0.0013(15)
C15A 0.0204(16) 0.0412(19) 0.0146(13) -0.0009(13) 0.0058(10) -0.0001(14)
C16A 0.0196(18) 0.0398(19) 0.0303(16) 0.0080(15) 0.0133(12) 0.0029(14)
C17A 0.0205(17) 0.0291(17) 0.0234(14) -0.0050(13) 0.0084(11) -0.0049(13)
C18A 0.0242(17) 0.0238(15) 0.0182(14) 0.0027(12) 0.0077(11) 0.0056(13)
C19A 0.030(2) 0.0348(19) 0.0337(18) 0.0005(15) 0.0106(14) 0.0142(16)
C20A 0.0198(17) 0.0275(16) 0.0243(15) -0.0017(12) 0.0081(11) -0.0015(13)
O1 0.0169(13) 0.0295(13) 0.0568(16) -0.0001(11) 0.0147(11) -0.0031(10)
O2 0.0320(16) 0.0272(13) 0.0644(18) 0.0041(12) 0.0262(13) -0.0046(11)
O3 0.048(2) 0.061(2) 0.101(3) -0.034(2) 0.033(2) -0.0142(18)
O4 0.0337(18) 0.0414(18) 0.092(3) -0.0165(17) 0.0158(16) -0.0150(13)
O5 0.0245(17) 0.0312(15) 0.123(3) 0.0059(17) 0.0374(17) -0.0030(12)
O6 0.0331(18) 0.0246(14) 0.098(3) -0.0100(15) 0.0339(16) -0.0030(11)
O1S 0.167(5) 0.044(2) 0.089(3) 0.002(2) 0.080(3) -0.012(3)
O2S 0.281(13) 0.170(9) 0.138(7) 0.020(6) 0.078(8) -0.004(9)

loop_
_atom_type_symbol
_atom_type_description
_atom_type_scat_dispersion_real
_atom_type_scat_dispersion_imag
_atom_type_scat_source
C C 0.0181 0.0091 'International Tables Vol C Tables 4.2.6.8 and 6.1.1.4'
H H 0.0000 0.0000 'International Tables Vol C Tables 4.2.6.8 and 6.1.1.4'
O O 0.0492 0.0322 'International Tables Vol C Tables 4.2.6.8 and 6.1.1.4'

loop_
_geom_angle_atom_site_label_1
_geom_angle_atom_site_label_2
_geom_angle_atom_site_label_3
_geom_angle
C18A O1A C2A 114.7(2)
C17A O4A C14A 110.8(3)
C13A O5A H5A 109.5
C12A O6A H6A 109.5
C2 C1 C10 106.9(3)
C2 C1 C20 114.5(3)
C10 C1 C20 105.5(3)
C2 C1 H1 109.9
C10 C1 H1 109.9
C20 C1 H1 109.9
O1 C2 C3 107.2(3)
O1 C2 C1 107.3(3)
C3 C2 C1 112.6(3)
O1 C2 H2 109.9
C3 C2 H2 109.9
C1 C2 H2 109.9
C2 C3 C4 110.1(3)
C2 C3 H3A 109.6
C4 C3 H3A 109.6
C2 C3 H3B 109.6
C4 C3 H3B 109.6
H3A C3 H3B 108.1
C19 C4 C3 111.6(3)
C19 C4 C5 112.2(3)
C3 C4 C5 108.2(3)
C19 C4 H4 108.3
C3 C4 H4 108.3
C5 C4 H4 108.3
C18 C5 C6 114.8(3)
C18 C5 C10 106.4(3)
C6 C5 C10 105.8(3)
C18 C5 C4 105.3(3)
C6 C5 C4 114.3(3)
C10 C5 C4 110.0(3)
C5 C6 C7 111.1(3)
C5 C6 H6B 109.4
C7 C6 H6B 109.4
C5 C6 H6C 109.4
C7 C6 H6C 109.4
H6B C6 H6C 108.0
C6 C7 C8 117.1(3)
C6 C7 H7A 108.0
C8 C7 H7A 108.0
C6 C7 H7B 108.0
C8 C7 H7B 108.0
H7A C7 H7B 107.3
C9 C8 C17 102.9(3)
C9 C8 C15 112.9(4)
C17 C8 C15 101.3(3)
C9 C8 C7 113.4(3)
C17 C8 C7 113.1(4)
C15 C8 C7 112.2(3)
C11 C9 C10 112.1(3)
C11 C9 C8 131.2(4)
C10 C9 C8 116.7(4)
C9 C10 C1 106.1(3)
C9 C10 C5 109.6(3)
C1 C10 C5 111.8(3)
C9 C10 H10 109.8
C1 C10 H10 109.8
C5 C10 H10 109.8
C9 C11 C12 129.0(4)
C9 C11 C20 111.0(3)
C12 C11 C20 120.0(4)
O6 C12 C11 105.6(3)
O6 C12 C16 108.5(4)
C11 C12 C16 110.1(3)
O6 C12 C13 110.6(3)
C11 C12 C13 113.5(4)
C16 C12 C13 108.4(3)
O5 C13 C14 104.8(3)
O5 C13 C12 109.4(4)
C14 C13 C12 119.2(3)
O5 C13 H13 107.6
C14 C13 H13 107.6
C12 C13 H13 107.6
O4 C14 C13 109.5(4)
O4 C14 C15 104.5(4)
C13 C14 C15 117.0(4)
O4 C14 H14 108.5
C13 C14 H14 108.5
C15 C14 H14 108.5
C14 C15 C8 101.9(3)
C14 C15 H15A 111.4
C8 C15 H15A 111.4
C14 C15 H15B 111.4
C8 C15 H15B 111.4
H15A C15 H15B 109.3
C12 C16 H16A 109.5
C12 C16 H16B 109.5
H16A C16 H16B 109.5
C12 C16 H16C 109.5
H16A C16 H16C 109.5
H16B C16 H16C 109.5
O3 C17 O4 121.7(4)
O3 C17 C8 129.7(4)
O4 C17 C8 108.5(4)
O2 C18 O1 119.5(4)
O2 C18 C5 127.2(4)
O1 C18 C5 113.2(3)
C4 C19 H19A 109.5
C4 C19 H19B 109.5
H19A C19 H19B 109.5
C4 C19 H19C 109.5
H19A C19 H19C 109.5
H19B C19 H19C 109.5
C11 C20 C1 104.9(3)
C11 C20 H20A 110.8
C1 C20 H20A 110.8
C11 C20 H20B 110.8
C1 C20 H20B 110.8
H20A C20 H20B 108.8
C2A C1A C10A 106.4(3)
C2A C1A C20A 116.8(3)
C10A C1A C20A 105.7(2)
C2A C1A H1A 109.2
C10A C1A H1A 109.2
C20A C1A H1A 109.2
O1A C2A C3A 107.9(3)
O1A C2A C1A 106.7(3)
C3A C2A C1A 113.2(3)
O1A C2A H2A 109.7
C3A C2A H2A 109.7
C1A C2A H2A 109.7
C2A C3A C4A 109.8(3)
C2A C3A H3A1 109.7
C4A C3A H3A1 109.7
C2A C3A H3A2 109.7
C4A C3A H3A2 109.7
H3A1 C3A H3A2 108.2
C19A C4A C3A 110.9(3)
C19A C4A C5A 112.6(3)
C3A C4A C5A 108.5(3)
C19A C4A H4A 108.2
C3A C4A H4A 108.2
C5A C4A H4A 108.2
C18A C5A C6A 113.9(3)
C18A C5A C10A 104.7(2)
C6A C5A C10A 106.6(3)
C18A C5A C4A 106.6(2)
C6A C5A C4A 113.9(3)
C10A C5A C4A 110.8(2)
C5A C6A C7A 110.3(2)
C5A C6A H6A1 109.6
C7A C6A H6A1 109.6
C5A C6A H6A2 109.6
C7A C6A H6A2 109.6
H6A1 C6A H6A2 108.1
C6A C7A C8A 117.0(3)
C6A C7A H7A1 108.1
C8A C7A H7A1 108.1
C6A C7A H7A2 108.1
C8A C7A H7A2 108.1
H7A1 C7A H7A2 107.3
C17A C8A C15A 101.8(3)
C17A C8A C9A 103.6(3)
C15A C8A C9A 111.9(3)
C17A C8A C7A 113.2(3)
C15A C8A C7A 111.7(3)
C9A C8A C7A 113.7(2)
C11A C9A C10A 112.8(3)
C11A C9A C8A 131.2(3)
C10A C9A C8A 116.0(3)
C9A C10A C5A 110.0(2)
C9A C10A C1A 104.7(2)
C5A C10A C1A 112.1(2)
C9A C10A H10A 110.0
C5A C10A H10A 110.0
C1A C10A H10A 110.0
C9A C11A C20A 110.9(3)
C9A C11A C12A 129.6(3)
C20A C11A C12A 119.4(3)
O6A C12A C16A 110.4(3)
O6A C12A C11A 106.6(2)
C16A C12A C11A 110.5(2)
O6A C12A C13A 108.2(2)
C16A C12A C13A 106.6(3)
C11A C12A C13A 114.6(3)
O5A C13A C14A 108.0(3)
O5A C13A C12A 107.4(3)
C14A C13A C12A 119.5(3)
O5A C13A H13A 107.1
C14A C13A H13A 107.1
C12A C13A H13A 107.1
O4A C14A C13A 110.1(3)
O4A C14A C15A 104.0(3)
C13A C14A C15A 116.9(3)
O4A C14A H14A 108.5
C13A C14A H14A 108.5
C15A C14A H14A 108.5
C8A C15A C14A 102.2(3)
C8A C15A H15C 111.3
C14A C15A H15C 111.3
C8A C15A H15D 111.3
C14A C15A H15D 111.3
H15C C15A H15D 109.2
C12A C16A H16D 109.5
C12A C16A H16E 109.5
H16D C16A H16E 109.5
C12A C16A H16F 109.5
H16D C16A H16F 109.5
H16E C16A H16F 109.5
O3A C17A O4A 121.5(3)
O3A C17A C8A 129.6(3)
O4A C17A C8A 108.9(3)
O2A C18A O1A 120.0(3)
O2A C18A C5A 127.6(3)
O1A C18A C5A 112.3(3)
C4A C19A H19D 109.5
C4A C19A H19E 109.5
H19D C19A H19E 109.5
C4A C19A H19F 109.5
H19D C19A H19F 109.5
H19E C19A H19F 109.5
C11A C20A C1A 105.4(3)
C11A C20A H20C 110.7
C1A C20A H20C 110.7
C11A C20A H20D 110.7
C1A C20A H20D 110.7
H20C C20A H20D 108.8
C18 O1 C2 114.4(3)
C17 O4 C14 110.9(3)
C13 O5 H5 109.5
C12 O6 H6 109.5

loop_
_geom_bond_atom_site_label_1
_geom_bond_atom_site_label_2
_geom_bond_distance
O1A C18A 1.359(4)
O1A C2A 1.473(4)
O2A C18A 1.195(4)
O3A C17A 1.196(4)
O4A C17A 1.360(4)
O4A C14A 1.461(4)
O5A C13A 1.439(3)
O5A H5A 0.8400
O6A C12A 1.440(4)
O6A H6A 0.8400
C1 C2 1.524(5)
C1 C10 1.529(6)
C1 C20 1.556(5)
C1 H1 1.0000
C2 O1 1.478(4)
C2 C3 1.515(5)
C2 H2 1.0000
C3 C4 1.537(5)
C3 H3A 0.9900
C3 H3B 0.9900
C4 C19 1.526(5)
C4 C5 1.563(5)
C4 H4 1.0000
C5 C18 1.498(5)
C5 C6 1.529(5)
C5 C10 1.549(4)
C6 C7 1.530(6)
C6 H6B 0.9900
C6 H6C 0.9900
C7 C8 1.559(6)
C7 H7A 0.9900
C7 H7B 0.9900
C8 C9 1.510(6)
C8 C17 1.527(6)
C8 C15 1.530(6)
C9 C11 1.343(6)
C9 C10 1.502(5)
C10 H10 1.0000
C11 C12 1.522(5)
C11 C20 1.526(5)
C12 O6 1.423(5)
C12 C16 1.540(6)
C12 C13 1.550(6)
C13 O5 1.432(5)
C13 C14 1.521(7)
C13 H13 1.0000
C14 O4 1.455(6)
C14 C15 1.523(6)
C14 H14 1.0000
C15 H15A 0.9900
C15 H15B 0.9900
C16 H16A 0.9800
C16 H16B 0.9800
C16 H16C 0.9800
C17 O3 1.207(7)
C17 O4 1.358(6)
C18 O2 1.213(5)
C18 O1 1.348(5)
C19 H19A 0.9800
C19 H19B 0.9800
C19 H19C 0.9800
C20 H20A 0.9900
C20 H20B 0.9900
C1A C2A 1.528(5)
C1A C10A 1.542(4)
C1A C20A 1.543(4)
C1A H1A 1.0000
C2A C3A 1.515(5)
C2A H2A 1.0000
C3A C4A 1.545(5)
C3A H3A1 0.9900
C3A H3A2 0.9900
C4A C19A 1.520(5)
C4A C5A 1.553(4)
C4A H4A 1.0000
C5A C18A 1.516(4)
C5A C6A 1.527(4)
C5A C10A 1.541(4)
C6A C7A 1.540(4)
C6A H6A1 0.9900
C6A H6A2 0.9900
C7A C8A 1.548(4)
C7A H7A1 0.9900
C7A H7A2 0.9900
C8A C17A 1.519(5)
C8A C15A 1.524(4)
C8A C9A 1.528(4)
C9A C11A 1.331(5)
C9A C10A 1.508(4)
C10A H10A 1.0000
C11A C20A 1.518(4)
C11A C12A 1.530(4)
C12A C16A 1.530(5)
C12A C13A 1.551(5)
C13A C14A 1.525(5)
C13A H13A 1.0000
C14A C15A 1.528(5)
C14A H14A 1.0000
C15A H15C 0.9900
C15A H15D 0.9900
C16A H16D 0.9800
C16A H16E 0.9800
C16A H16F 0.9800
C19A H19D 0.9800
C19A H19E 0.9800
C19A H19F 0.9800
C20A H20C 0.9900
C20A H20D 0.9900
O5 H5 0.8400
O6 H6 0.8400

loop_
_geom_hbond_atom_site_label_D
_geom_hbond_atom_site_label_H
_geom_hbond_atom_site_label_A
_geom_hbond_distance_DH
_geom_hbond_distance_HA
_geom_hbond_distance_DA
_geom_hbond_angle_DHA
_geom_hbond_site_symmetry_A
O5A H5A O1A 0.84 2.10 2.886(3) 155.8 1_556
O6A H6A O2 0.84 2.01 2.842(4) 172.9 1_455
C14 H14 O3A 1.00 2.63 3.474(5) 141.9 2_646
C15 H15A O6 0.99 2.29 3.029(6) 130.8 .
C16 H16C O5A 0.98 2.64 3.510(5) 147.8 2_647
C2A H2A O1 1.00 2.62 3.559(4) 155.6 1_454
C3A H3A1 O6 0.99 2.36 3.324(5) 163.8 1_554
C15A H15D O6A 0.99 2.32 3.058(5) 130.7 .
O5 H5 O5A 0.84 1.99 2.818(4) 166.7 2_647
O6 H6 O2S 0.84 1.79 2.582(10) 156.4 1_556

loop_
_geom_torsion_atom_site_label_1
_geom_torsion_atom_site_label_2
_geom_torsion_atom_site_label_3
_geom_torsion_atom_site_label_4
_geom_torsion
C10 C1 C2 O1 -59.5(4)
C20 C1 C2 O1 -176.0(3)
C10 C1 C2 C3 58.1(4)
C20 C1 C2 C3 -58.3(4)
O1 C2 C3 C4 54.6(4)
C1 C2 C3 C4 -63.2(4)
C2 C3 C4 C19 -120.4(3)
C2 C3 C4 C5 3.4(4)
C19 C4 C5 C18 64.4(4)
C3 C4 C5 C18 -59.1(4)
C19 C4 C5 C6 -62.5(4)
C3 C4 C5 C6 174.0(3)
C19 C4 C5 C10 178.7(3)
C3 C4 C5 C10 55.2(4)
C18 C5 C6 C7 179.3(3)
C10 C5 C6 C7 62.4(4)
C4 C5 C6 C7 -58.8(4)
C5 C6 C7 C8 -45.2(5)
C6 C7 C8 C9 29.2(5)
C6 C7 C8 C17 -87.4(5)
C6 C7 C8 C15 158.6(4)
C17 C8 C9 C11 -90.7(5)
C15 C8 C9 C11 17.7(6)
C7 C8 C9 C11 146.8(4)
C17 C8 C9 C10 88.4(4)
C15 C8 C9 C10 -163.2(3)
C7 C8 C9 C10 -34.1(5)
C11 C9 C10 C1 -5.4(4)
C8 C9 C10 C1 175.3(3)
C11 C9 C10 C5 -126.3(3)
C8 C9 C10 C5 54.5(4)
C2 C1 C10 C9 -115.7(3)
C20 C1 C10 C9 6.5(4)
C2 C1 C10 C5 3.7(4)
C20 C1 C10 C5 125.9(3)
C18 C5 C10 C9 170.4(3)
C6 C5 C10 C9 -67.1(4)
C4 C5 C10 C9 56.9(4)
C18 C5 C10 C1 53.1(4)
C6 C5 C10 C1 175.6(3)
C4 C5 C10 C1 -60.4(4)
C10 C9 C11 C12 179.7(3)
C8 C9 C11 C12 -1.2(7)
C10 C9 C11 C20 1.9(4)
C8 C9 C11 C20 -179.0(4)
C9 C11 C12 O6 -80.2(5)
C20 C11 C12 O6 97.4(4)
C9 C11 C12 C16 162.8(4)
C20 C11 C12 C16 -19.6(5)
C9 C11 C12 C13 41.1(5)
C20 C11 C12 C13 -141.3(3)
O6 C12 C13 O5 -50.2(4)
C11 C12 C13 O5 -168.7(3)
C16 C12 C13 O5 68.7(4)
O6 C12 C13 C14 70.4(5)
C11 C12 C13 C14 -48.1(5)
C16 C12 C13 C14 -170.8(4)
O5 C13 C14 O4 -136.6(3)
C12 C13 C14 O4 100.6(4)
O5 C13 C14 C15 104.8(4)
C12 C13 C14 C15 -18.0(6)
O4 C14 C15 C8 -31.9(4)
C13 C14 C15 C8 89.3(5)
C9 C8 C15 C14 -74.9(4)
C17 C8 C15 C14 34.4(5)
C7 C8 C15 C14 155.4(4)
C9 C8 C17 O3 -85.5(7)
C15 C8 C17 O3 157.6(6)
C7 C8 C17 O3 37.2(7)
C9 C8 C17 O4 90.7(4)
C15 C8 C17 O4 -26.2(5)
C7 C8 C17 O4 -146.6(4)
C6 C5 C18 O2 8.8(5)
C10 C5 C18 O2 125.4(4)
C4 C5 C18 O2 -117.8(4)
C6 C5 C18 O1 -174.0(3)
C10 C5 C18 O1 -57.4(4)
C4 C5 C18 O1 59.3(3)
C9 C11 C20 C1 2.3(4)
C12 C11 C20 C1 -175.7(3)
C2 C1 C20 C11 111.8(4)
C10 C1 C20 C11 -5.4(4)
C18A O1A C2A C3A -59.6(3)
C18A O1A C2A C1A 62.3(3)
C10A C1A C2A O1A -58.9(3)
C20A C1A C2A O1A -176.6(2)
C10A C1A C2A C3A 59.6(3)
C20A C1A C2A C3A -58.1(4)
O1A C2A C3A C4A 56.2(3)
C1A C2A C3A C4A -61.6(4)
C2A C3A C4A C19A -123.2(3)
C2A C3A C4A C5A 1.0(4)
C19A C4A C5A C18A 66.2(3)
C3A C4A C5A C18A -57.0(3)
C19A C4A C5A C6A -60.4(3)
C3A C4A C5A C6A 176.4(3)
C19A C4A C5A C10A 179.5(3)
C3A C4A C5A C10A 56.3(3)
C18A C5A C6A C7A 177.7(3)
C10A C5A C6A C7A 62.8(3)
C4A C5A C6A C7A -59.7(3)
C5A C6A C7A C8A -46.6(4)
C6A C7A C8A C17A -87.1(4)
C6A C7A C8A C15A 158.7(3)
C6A C7A C8A C9A 30.9(4)
C17A C8A C9A C11A -89.9(4)
C15A C8A C9A C11A 19.0(5)
C7A C8A C9A C11A 146.8(3)
C17A C8A C9A C10A 89.1(3)
C15A C8A C9A C10A -161.9(3)
C7A C8A C9A C10A -34.2(4)
C11A C9A C10A C5A -127.6(3)
C8A C9A C10A C5A 53.2(3)
C11A C9A C10A C1A -7.0(3)
C8A C9A C10A C1A 173.8(3)
C18A C5A C10A C9A 172.3(3)
C6A C5A C10A C9A -66.8(3)
C4A C5A C10A C9A 57.7(3)
C18A C5A C10A C1A 56.1(3)
C6A C5A C10A C1A 177.1(2)
C4A C5A C10A C1A -58.4(3)
C2A C1A C10A C9A -118.4(3)
C20A C1A C10A C9A 6.4(3)
C2A C1A C10A C5A 0.9(3)
C20A C1A C10A C5A 125.7(3)
C10A C9A C11A C20A 4.4(4)
C8A C9A C11A C20A -176.5(3)
C10A C9A C11A C12A -178.5(3)
C8A C9A C11A C12A 0.5(6)
C9A C11A C12A O6A -82.3(4)
C20A C11A C12A O6A 94.5(3)
C9A C11A C12A C16A 157.7(3)
C20A C11A C12A C16A -25.5(4)
C9A C11A C12A C13A 37.3(5)
C20A C11A C12A C13A -145.9(3)
O6A C12A C13A O5A -50.5(3)
C16A C12A C13A O5A 68.3(3)
C11A C12A C13A O5A -169.2(3)
O6A C12A C13A C14A 73.0(3)
C16A C12A C13A C14A -168.3(3)
C11A C12A C13A C14A -45.7(4)
C17A O4A C14A C13A -107.8(3)
C17A O4A C14A C15A 18.2(3)
O5A C13A C14A O4A -136.4(3)
C12A C13A C14A O4A 100.5(3)
O5A C13A C14A C15A 105.4(3)
C12A C13A C14A C15A -17.8(4)
C17A C8A C15A C14A 33.6(3)
C9A C8A C15A C14A -76.5(3)
C7A C8A C15A C14A 154.6(3)
O4A C14A C15A C8A -32.1(3)
C13A C14A C15A C8A 89.4(3)
C14A O4A C17A O3A -177.7(3)
C14A O4A C17A C8A 3.9(4)
C15A C8A C17A O3A 157.6(4)
C9A C8A C17A O3A -86.1(4)
C7A C8A C17A O3A 37.6(5)
C15A C8A C17A O4A -24.2(3)
C9A C8A C17A O4A 92.1(3)
C7A C8A C17A O4A -144.2(3)
C2A O1A C18A O2A -178.5(3)
C2A O1A C18A C5A 0.0(4)
C6A C5A C18A O2A 4.0(5)
C10A C5A C18A O2A 120.0(4)
C4A C5A C18A O2A -122.6(4)
C6A C5A C18A O1A -174.4(3)
C10A C5A C18A O1A -58.4(3)
C4A C5A C18A O1A 59.0(3)
C9A C11A C20A C1A 0.0(4)
C12A C11A C20A C1A -177.4(3)
C2A C1A C20A C11A 113.9(3)
C10A C1A C20A C11A -4.2(3)
O2 C18 O1 C2 178.2(3)
C5 C18 O1 C2 0.8(4)
C3 C2 O1 C18 -60.2(4)
C1 C2 O1 C18 60.9(4)
O3 C17 O4 C14 -177.1(5)
C8 C17 O4 C14 6.3(5)
C13 C14 O4 C17 -109.4(4)
C15 C14 O4 C17 16.6(5)
